data_2243335
loop_
_publ_author_name
'Ventura, Dominic L.'
'Brennessel, William W.'
'Durfee, William S.'

_publ_section_title
;
 Crystal structures of {1,1,1-tris[(salicylaldimino)methyl]ethane}gallium
 as both a pyridine solvate and an acetonitrile 0.75-solvate and
 {1,1,1-tris[(salicylaldimino)methyl]ethane}indium dichloromethane solvate
;
_journal_coeditor_code EX2030
_journal_issue 5
_journal_name_full 'Acta Crystallographica Section E'
_journal_page_first 615
_journal_page_last 620
_journal_paper_doi 10.1107/S2056989020004375
_journal_volume 76
_journal_year 2020
_chemical_formula_iupac '[Ga (C26 H24 N3 O3)], C5 H5 N'
_chemical_formula_moiety 'C26 H24 Ga N3 O3, C5 H5 N'
_chemical_formula_sum 'C31 H29 Ga N4 O3'
_chemical_formula_weight 575.30
_chemical_name_common bufbd02
_chemical_name_systematic
;({[(2,2-Bis{[(2-oxidobenzylidene)amino-\k^2^<i>N</i>,<i>O</i>]methyl}propyl)imino]methyl}phenololato-\k^2^<i>N</i>,<i>O</i>)gallium(III)
pyridine monosolvate
;
_space_group_crystal_system monoclinic
_space_group_IT_number 14
_space_group_name_Hall '-P 2ybc'
_space_group_name_H-M_alt 'P 1 21/c 1'
_atom_sites_solution_hydrogens geom
_atom_sites_solution_primary direct
_atom_sites_solution_secondary difmap
_audit_creation_method SHELXL-2018/3
_cell_angle_alpha 90
_cell_angle_beta 98.326(3)
_cell_angle_gamma 90
_cell_formula_units_Z 4
_cell_length_a 13.359(2)
_cell_length_b 20.413(3)
_cell_length_c 9.7470(15)
_cell_measurement_reflns_used 4038
_cell_measurement_temperature 100.00(10)
_cell_measurement_theta_max 29.26
_cell_measurement_theta_min 2.52
_cell_volume 2630.0(7)
_computing_cell_refinement
;
SAINT (Bruker, 2009)
;
_computing_data_collection
;
APEX2 (Bruker, 2011)
;
_computing_data_reduction
;
SAINT (Bruker, 2009)
;
_computing_molecular_graphics
;
SHELXTL (Sheldrick, 2015a)
;
_computing_publication_material
;
SHELXTL (Sheldrick, 2015a)
;
_computing_structure_refinement
;
<i>SHELXL2018/3</i> (Sheldrick, 2015b)
;
_computing_structure_solution
;
SIR97 (Altomare <i>et al.</i>,  1999)
;
_diffrn_ambient_temperature 100.00(10)
_diffrn_measured_fraction_theta_full 0.998
_diffrn_measured_fraction_theta_max 0.998
_diffrn_measurement_device_type 'Bruker SMART APEXII CCD platform'
_diffrn_measurement_method '\w scans'
_diffrn_radiation_monochromator graphite
_diffrn_radiation_type MoK\a
_diffrn_radiation_wavelength 0.71073
_diffrn_reflns_av_R_equivalents 0.1076
_diffrn_reflns_av_unetI/netI 0.0951
_diffrn_reflns_limit_h_max 22
_diffrn_reflns_limit_h_min -22
_diffrn_reflns_limit_k_max 33
_diffrn_reflns_limit_k_min -34
_diffrn_reflns_limit_l_max 16
_diffrn_reflns_limit_l_min -16
_diffrn_reflns_number 60216
_diffrn_reflns_theta_full 36.316
_diffrn_reflns_theta_max 36.316
_diffrn_reflns_theta_min 1.835
_diffrn_source 'fine-focus sealed tube'
_exptl_absorpt_coefficient_mu 1.088
_exptl_absorpt_correction_T_max 0.7476
_exptl_absorpt_correction_T_min 0.6451
_exptl_absorpt_correction_type multi-scan
_exptl_absorpt_process_details
;
(SADABS; Sheldrick, 1996)
;
_exptl_crystal_colour 'light yellow-red'
_exptl_crystal_density_diffrn 1.453
_exptl_crystal_description block
_exptl_crystal_F_000 1192
_exptl_crystal_size_max 0.240
_exptl_crystal_size_mid 0.120
_exptl_crystal_size_min 0.100
_refine_diff_density_max 0.630
_refine_diff_density_min -0.595
_refine_ls_extinction_method none
_refine_ls_goodness_of_fit_ref 1.002
_refine_ls_hydrogen_treatment constr
_refine_ls_matrix_type full
_refine_ls_number_parameters 353
_refine_ls_number_reflns 12727
_refine_ls_number_restraints 0
_refine_ls_restrained_S_all 1.002
_refine_ls_R_factor_all 0.1093
_refine_ls_R_factor_gt 0.0500
_refine_ls_shift/su_max 0.001
_refine_ls_shift/su_mean 0.000
_refine_ls_structure_factor_coef Fsqd
_refine_ls_weighting_details 'w=1/[\s^2^(Fo^2^)+(0.0454P)^2^] where P=(Fo^2^+2Fc^2^)/3'
_refine_ls_weighting_scheme calc
_refine_ls_wR_factor_gt 0.0993
_refine_ls_wR_factor_ref 0.1202
_reflns_number_gt 7432
_reflns_number_total 12727
_reflns_threshold_expression 'I > 2\s(I)'
_cod_data_source_file ex2030sup1.cif
_cod_data_source_block 1a
_cod_original_cell_volume 2629.9(7)
_cod_original_sg_symbol_H-M 'P 21/c'
_cod_database_code 2243335
_shelx_space_group_comment
;
The symmetry employed for this shelxl refinement is uniquely defined
by the following loop, which should always be used as a source of
symmetry information in preference to the above space-group names.
They are only intended as comments.
;
_shelx_estimated_absorpt_t_min 0.780
_shelx_estimated_absorpt_t_max 0.899

loop_
_space_group_symop_operation_xyz
'x, y, z'
'-x, y+1/2, -z+1/2'
'-x, -y, -z'
'x, -y-1/2, z-1/2'

loop_
_atom_site_type_symbol
_atom_site_label
_atom_site_fract_x
_atom_site_fract_y
_atom_site_fract_z
_atom_site_U_iso_or_equiv
_atom_site_adp_type
_atom_site_calc_flag
_atom_site_occupancy
_atom_site_disorder_assembly
_atom_site_disorder_group
Ga Ga1 0.77587(2) 0.11922(2) 0.10318(2) 0.01430(5) Uani d 1 . .
O O1 0.65211(9) 0.16149(6) 0.02567(13) 0.0164(3) Uani d 1 . .
O O2 0.76170(10) 0.05883(6) -0.04912(14) 0.0176(3) Uani d 1 . .
O O3 0.86274(9) 0.17434(6) 0.01029(14) 0.0165(2) Uani d 1 . .
N N1 0.78187(11) 0.17932(7) 0.27268(16) 0.0156(3) Uani d 1 . .
N N2 0.70942(11) 0.05079(7) 0.21825(16) 0.0164(3) Uani d 1 . .
N N3 0.90865(12) 0.07722(7) 0.20645(16) 0.0168(3) Uani d 1 . .
C C1 0.84162(14) 0.15801(9) 0.40364(19) 0.0179(3) Uani d 1 . .
H H1A 0.817473 0.180960 0.482120 0.021 Uiso calc 1 . .
H H1B 0.913552 0.169687 0.403699 0.021 Uiso calc 1 . .
C C2 0.72347(14) 0.06027(10) 0.36926(19) 0.0186(4) Uani d 1 . .
H H2A 0.709864 0.018585 0.415092 0.022 Uiso calc 1 . .
H H2B 0.674714 0.093384 0.393262 0.022 Uiso calc 1 . .
C C3 0.90770(14) 0.04766(9) 0.3439(2) 0.0193(4) Uani d 1 . .
H H3A 0.976258 0.050283 0.398017 0.023 Uiso calc 1 . .
H H3B 0.888897 0.000841 0.332989 0.023 Uiso calc 1 . .
C C4 0.83209(14) 0.08310(9) 0.42247(19) 0.0172(3) Uani d 1 . .
C C5 0.85760(15) 0.06699(10) 0.5761(2) 0.0220(4) Uani d 1 . .
H H5A 0.925490 0.083305 0.611104 0.033 Uiso calc 1 . .
H H5B 0.855577 0.019421 0.588921 0.033 Uiso calc 1 . .
H H5C 0.808143 0.087887 0.627054 0.033 Uiso calc 1 . .
C C6 0.98866(14) 0.07028(9) 0.1487(2) 0.0198(4) Uani d 1 . .
H H6 1.040997 0.043083 0.193998 0.024 Uiso calc 1 . .
C C7 1.00473(14) 0.10078(9) 0.0203(2) 0.0180(4) Uani d 1 . .
C C8 1.08968(14) 0.08049(9) -0.0384(2) 0.0209(4) Uani d 1 . .
H H8 1.130945 0.046128 0.004245 0.025 Uiso calc 1 . .
C C9 1.11419(15) 0.10946(10) -0.1567(2) 0.0237(4) Uani d 1 . .
H H9 1.170891 0.094779 -0.196828 0.028 Uiso calc 1 . .
C C10 1.05410(15) 0.16086(10) -0.2165(2) 0.0219(4) Uani d 1 . .
H H10 1.070829 0.181452 -0.297569 0.026 Uiso calc 1 . .
C C11 0.97104(14) 0.18234(9) -0.1603(2) 0.0192(4) Uani d 1 . .
H H11 0.932365 0.217933 -0.202536 0.023 Uiso calc 1 . .
C C12 0.94230(13) 0.15249(9) -0.04132(19) 0.0158(3) Uani d 1 . .
C C13 0.65794(13) 0.00093(9) 0.1673(2) 0.0169(3) Uani d 1 . .
H H13 0.628966 -0.026250 0.230209 0.020 Uiso calc 1 . .
C C14 0.64051(13) -0.01719(9) 0.02280(19) 0.0166(3) Uani d 1 . .
C C15 0.57195(14) -0.06808(9) -0.0174(2) 0.0191(4) Uani d 1 . .
H H15 0.540261 -0.089511 0.051352 0.023 Uiso calc 1 . .
C C16 0.54908(15) -0.08796(10) -0.1531(2) 0.0219(4) Uani d 1 . .
H H16 0.502691 -0.122701 -0.178095 0.026 Uiso calc 1 . .
C C17 0.59570(16) -0.05586(10) -0.2530(2) 0.0228(4) Uani d 1 . .
H H17 0.579623 -0.068209 -0.347598 0.027 Uiso calc 1 . .
C C18 0.66476(16) -0.00649(10) -0.2167(2) 0.0225(4) Uani d 1 . .
H H18 0.695669 0.014241 -0.287057 0.027 Uiso calc 1 . .
C C19 0.69088(14) 0.01416(9) -0.0783(2) 0.0162(3) Uani d 1 . .
C C20 0.73714(13) 0.23531(9) 0.27275(19) 0.0165(3) Uani d 1 . .
H H20 0.752561 0.261800 0.353170 0.020 Uiso calc 1 . .
C C21 0.66561(13) 0.26093(9) 0.16062(19) 0.0156(3) Uani d 1 . .
C C22 0.62965(15) 0.32520(9) 0.1758(2) 0.0189(4) Uani d 1 . .
H H22 0.659486 0.351438 0.251318 0.023 Uiso calc 1 . .
C C23 0.55173(15) 0.35035(10) 0.0823(2) 0.0215(4) Uani d 1 . .
H H23 0.529102 0.394032 0.091608 0.026 Uiso calc 1 . .
C C24 0.50667(15) 0.31089(10) -0.0259(2) 0.0215(4) Uani d 1 . .
H H24 0.451558 0.327541 -0.088746 0.026 Uiso calc 1 . .
C C25 0.54059(14) 0.24816(10) -0.0433(2) 0.0195(4) Uani d 1 . .
H H25 0.508355 0.222334 -0.117986 0.023 Uiso calc 1 . .
C C26 0.62226(13) 0.22143(9) 0.04754(19) 0.0154(3) Uani d 1 . .
N N4 0.27776(15) 0.38182(10) 0.0834(2) 0.0345(5) Uani d 1 . .
C C27 0.31372(18) 0.33322(12) 0.1663(3) 0.0339(5) Uani d 1 . .
H H27 0.356886 0.343928 0.249457 0.041 Uiso calc 1 . .
C C28 0.29220(19) 0.26779(12) 0.1390(3) 0.0364(5) Uani d 1 . .
H H28 0.320603 0.234671 0.201213 0.044 Uiso calc 1 . .
C C31 0.21756(19) 0.36497(12) -0.0326(3) 0.0350(5) Uani d 1 . .
H H31 0.191992 0.398827 -0.094817 0.042 Uiso calc 1 . .
C C30 0.1903(2) 0.30137(13) -0.0673(3) 0.0411(6) Uani d 1 . .
H H30 0.145712 0.291911 -0.149997 0.049 Uiso calc 1 . .
C C29 0.2291(2) 0.25190(13) 0.0203(3) 0.0439(7) Uani d 1 . .
H H29 0.212361 0.207478 -0.001198 0.053 Uiso calc 1 . .

loop_
_atom_site_aniso_label
_atom_site_aniso_U_11
_atom_site_aniso_U_22
_atom_site_aniso_U_33
_atom_site_aniso_U_12
_atom_site_aniso_U_13
_atom_site_aniso_U_23
Ga1 0.01435(9) 0.01324(9) 0.01559(9) 0.00030(8) 0.00307(6) -0.00056(8)
O1 0.0160(6) 0.0155(6) 0.0177(6) 0.0013(5) 0.0023(5) -0.0019(5)
O2 0.0178(6) 0.0160(6) 0.0199(7) -0.0024(5) 0.0053(5) -0.0026(5)
O3 0.0151(6) 0.0151(6) 0.0199(6) 0.0016(5) 0.0045(5) 0.0002(5)
N1 0.0162(7) 0.0150(7) 0.0158(7) -0.0006(5) 0.0026(6) 0.0005(6)
N2 0.0161(7) 0.0159(7) 0.0171(7) 0.0004(6) 0.0019(6) 0.0008(6)
N3 0.0177(7) 0.0143(7) 0.0183(8) 0.0005(6) 0.0020(6) -0.0001(6)
C1 0.0199(8) 0.0174(8) 0.0152(8) -0.0003(7) -0.0010(7) -0.0008(7)
C2 0.0207(9) 0.0196(8) 0.0160(9) -0.0012(7) 0.0039(7) 0.0010(7)
C3 0.0197(9) 0.0191(9) 0.0187(9) 0.0026(7) 0.0014(7) 0.0027(7)
C4 0.0197(8) 0.0162(8) 0.0153(8) 0.0000(7) 0.0008(7) 0.0013(7)
C5 0.0248(10) 0.0222(9) 0.0177(9) 0.0000(8) -0.0010(7) 0.0022(7)
C6 0.0167(8) 0.0176(8) 0.0244(10) 0.0034(7) 0.0011(7) 0.0008(7)
C7 0.0175(8) 0.0153(8) 0.0220(9) 0.0003(6) 0.0056(7) -0.0028(7)
C8 0.0173(8) 0.0176(8) 0.0285(10) 0.0018(7) 0.0061(7) -0.0032(8)
C9 0.0191(9) 0.0232(10) 0.0308(11) -0.0009(7) 0.0102(8) -0.0084(8)
C10 0.0222(9) 0.0231(9) 0.0219(10) -0.0062(8) 0.0076(7) -0.0050(8)
C11 0.0203(9) 0.0165(8) 0.0210(9) -0.0002(7) 0.0041(7) -0.0012(7)
C12 0.0153(8) 0.0134(7) 0.0191(9) -0.0016(6) 0.0034(6) -0.0039(6)
C13 0.0146(8) 0.0158(8) 0.0200(9) 0.0003(6) 0.0022(7) 0.0026(7)
C14 0.0155(8) 0.0147(8) 0.0194(9) 0.0006(6) 0.0017(7) -0.0007(7)
C15 0.0170(8) 0.0182(8) 0.0222(9) -0.0007(7) 0.0030(7) 0.0006(7)
C16 0.0209(9) 0.0178(9) 0.0264(10) -0.0040(7) 0.0017(8) -0.0046(8)
C17 0.0277(10) 0.0210(9) 0.0198(9) -0.0038(8) 0.0041(8) -0.0068(7)
C18 0.0289(10) 0.0196(9) 0.0199(9) -0.0033(8) 0.0071(8) -0.0037(7)
C19 0.0156(8) 0.0132(7) 0.0201(9) 0.0013(6) 0.0037(7) -0.0009(6)
C20 0.0176(8) 0.0159(8) 0.0171(8) -0.0019(6) 0.0058(7) -0.0017(7)
C21 0.0165(8) 0.0142(7) 0.0168(8) 0.0013(6) 0.0049(6) 0.0003(6)
C22 0.0224(9) 0.0172(8) 0.0178(9) 0.0003(7) 0.0055(7) 0.0001(7)
C23 0.0257(10) 0.0169(8) 0.0229(10) 0.0052(7) 0.0072(8) 0.0025(7)
C24 0.0223(9) 0.0226(9) 0.0198(9) 0.0063(7) 0.0039(7) 0.0051(7)
C25 0.0188(8) 0.0221(9) 0.0176(9) 0.0004(7) 0.0026(7) 0.0011(7)
C26 0.0147(7) 0.0168(8) 0.0156(8) 0.0008(6) 0.0052(6) 0.0018(6)
N4 0.0336(10) 0.0283(9) 0.0424(12) -0.0019(9) 0.0080(9) -0.0097(9)
C27 0.0279(11) 0.0397(13) 0.0345(13) -0.0025(10) 0.0057(10) -0.0124(11)
C28 0.0398(14) 0.0325(12) 0.0385(14) -0.0027(10) 0.0113(11) -0.0008(10)
C31 0.0390(13) 0.0315(12) 0.0352(13) -0.0004(10) 0.0074(10) -0.0033(10)
C30 0.0490(15) 0.0442(15) 0.0303(13) -0.0139(13) 0.0061(11) -0.0122(11)
C29 0.0610(18) 0.0294(13) 0.0419(15) -0.0146(12) 0.0100(13) -0.0088(11)

loop_
_atom_type_symbol
_atom_type_description
_atom_type_scat_dispersion_real
_atom_type_scat_dispersion_imag
_atom_type_scat_source
C C 0.0033 0.0016 'International Tables Vol C Tables 4.2.6.8 and 6.1.1.4'
H H 0.0000 0.0000 'International Tables Vol C Tables 4.2.6.8 and 6.1.1.4'
N N 0.0061 0.0033 'International Tables Vol C Tables 4.2.6.8 and 6.1.1.4'
O O 0.0106 0.0060 'International Tables Vol C Tables 4.2.6.8 and 6.1.1.4'
Ga Ga 0.2307 1.6083 'International Tables Vol C Tables 4.2.6.8 and 6.1.1.4'

loop_
_geom_angle_atom_site_label_1
_geom_angle_atom_site_label_2
_geom_angle_atom_site_label_3
_geom_angle_site_symmetry_1
_geom_angle_site_symmetry_3
_geom_angle
_geom_angle_publ_flag
O2 Ga1 O1 . . 90.08(6) y
O2 Ga1 O3 . . 90.59(6) y
O1 Ga1 O3 . . 95.47(6) y
O2 Ga1 N1 . . 175.18(6) y
O1 Ga1 N1 . . 88.81(6) y
O3 Ga1 N1 . . 94.19(6) y
O2 Ga1 N2 . . 89.06(6) y
O1 Ga1 N2 . . 95.97(6) y
O3 Ga1 N2 . . 168.56(6) y
N1 Ga1 N2 . . 86.39(6) y
O2 Ga1 N3 . . 95.21(6) y
O1 Ga1 N3 . . 174.34(6) y
O3 Ga1 N3 . . 86.51(6) y
N1 Ga1 N3 . . 85.75(6) y
N2 Ga1 N3 . . 82.13(6) y
C26 O1 Ga1 . . 128.24(12) ?
C19 O2 Ga1 . . 126.91(12) ?
C12 O3 Ga1 . . 123.63(11) ?
C20 N1 C1 . . 117.07(16) ?
C20 N1 Ga1 . . 124.52(13) ?
C1 N1 Ga1 . . 118.41(12) ?
C13 N2 C2 . . 118.31(16) ?
C13 N2 Ga1 . . 124.86(13) ?
C2 N2 Ga1 . . 116.83(12) ?
C6 N3 C3 . . 118.08(16) ?
C6 N3 Ga1 . . 122.36(13) ?
C3 N3 Ga1 . . 119.18(12) ?
N1 C1 C4 . . 110.59(15) ?
N1 C1 H1A . . 109.5 ?
C4 C1 H1A . . 109.5 ?
N1 C1 H1B . . 109.5 ?
C4 C1 H1B . . 109.5 ?
H1A C1 H1B . . 108.1 ?
N2 C2 C4 . . 110.76(15) ?
N2 C2 H2A . . 109.5 ?
C4 C2 H2A . . 109.5 ?
N2 C2 H2B . . 109.5 ?
C4 C2 H2B . . 109.5 ?
H2A C2 H2B . . 108.1 ?
N3 C3 C4 . . 110.75(15) ?
N3 C3 H3A . . 109.5 ?
C4 C3 H3A . . 109.5 ?
N3 C3 H3B . . 109.5 ?
C4 C3 H3B . . 109.5 ?
H3A C3 H3B . . 108.1 ?
C5 C4 C3 . . 108.61(15) ?
C5 C4 C2 . . 109.35(16) ?
C3 C4 C2 . . 110.20(15) ?
C5 C4 C1 . . 108.63(15) ?
C3 C4 C1 . . 109.59(15) ?
C2 C4 C1 . . 110.41(15) ?
C4 C5 H5A . . 109.5 ?
C4 C5 H5B . . 109.5 ?
H5A C5 H5B . . 109.5 ?
C4 C5 H5C . . 109.5 ?
H5A C5 H5C . . 109.5 ?
H5B C5 H5C . . 109.5 ?
N3 C6 C7 . . 124.76(17) ?
N3 C6 H6 . . 117.6 ?
C7 C6 H6 . . 117.6 ?
C8 C7 C12 . . 120.33(18) ?
C8 C7 C6 . . 117.20(17) ?
C12 C7 C6 . . 122.34(17) ?
C9 C8 C7 . . 121.23(19) ?
C9 C8 H8 . . 119.4 ?
C7 C8 H8 . . 119.4 ?
C8 C9 C10 . . 118.71(18) ?
C8 C9 H9 . . 120.6 ?
C10 C9 H9 . . 120.6 ?
C11 C10 C9 . . 121.38(19) ?
C11 C10 H10 . . 119.3 ?
C9 C10 H10 . . 119.3 ?
C10 C11 C12 . . 121.29(18) ?
C10 C11 H11 . . 119.4 ?
C12 C11 H11 . . 119.4 ?
O3 C12 C11 . . 119.86(17) ?
O3 C12 C7 . . 123.07(17) ?
C11 C12 C7 . . 117.03(17) ?
N2 C13 C14 . . 125.55(17) ?
N2 C13 H13 . . 117.2 ?
C14 C13 H13 . . 117.2 ?
C15 C14 C19 . . 119.62(17) ?
C15 C14 C13 . . 118.01(17) ?
C19 C14 C13 . . 122.37(16) ?
C16 C15 C14 . . 122.20(18) ?
C16 C15 H15 . . 118.9 ?
C14 C15 H15 . . 118.9 ?
C15 C16 C17 . . 118.28(18) ?
C15 C16 H16 . . 120.9 ?
C17 C16 H16 . . 120.9 ?
C18 C17 C16 . . 120.99(19) ?
C18 C17 H17 . . 119.5 ?
C16 C17 H17 . . 119.5 ?
C17 C18 C19 . . 121.96(19) ?
C17 C18 H18 . . 119.0 ?
C19 C18 H18 . . 119.0 ?
O2 C19 C18 . . 119.07(17) ?
O2 C19 C14 . . 124.00(17) ?
C18 C19 C14 . . 116.89(17) ?
N1 C20 C21 . . 125.27(17) ?
N1 C20 H20 . . 117.4 ?
C21 C20 H20 . . 117.4 ?
C22 C21 C26 . . 120.15(17) ?
C22 C21 C20 . . 117.11(17) ?
C26 C21 C20 . . 122.24(16) ?
C23 C22 C21 . . 120.80(18) ?
C23 C22 H22 . . 119.6 ?
C21 C22 H22 . . 119.6 ?
C22 C23 C24 . . 119.15(18) ?
C22 C23 H23 . . 120.4 ?
C24 C23 H23 . . 120.4 ?
C25 C24 C23 . . 121.16(18) ?
C25 C24 H24 . . 119.4 ?
C23 C24 H24 . . 119.4 ?
C24 C25 C26 . . 121.36(18) ?
C24 C25 H25 . . 119.3 ?
C26 C25 H25 . . 119.3 ?
O1 C26 C25 . . 118.91(17) ?
O1 C26 C21 . . 123.76(16) ?
C25 C26 C21 . . 117.31(17) ?
C27 N4 C31 . . 116.4(2) ?
N4 C27 C28 . . 124.0(2) ?
N4 C27 H27 . . 118.0 ?
C28 C27 H27 . . 118.0 ?
C29 C28 C27 . . 118.5(3) ?
C29 C28 H28 . . 120.8 ?
C27 C28 H28 . . 120.8 ?
N4 C31 C30 . . 123.8(3) ?
N4 C31 H31 . . 118.1 ?
C30 C31 H31 . . 118.1 ?
C29 C30 C31 . . 118.5(2) ?
C29 C30 H30 . . 120.7 ?
C31 C30 H30 . . 120.7 ?
C28 C29 C30 . . 118.8(2) ?
C28 C29 H29 . . 120.6 ?
C30 C29 H29 . . 120.6 ?

loop_
_geom_bond_atom_site_label_1
_geom_bond_atom_site_label_2
_geom_bond_site_symmetry_2
_geom_bond_distance
_geom_bond_publ_flag
Ga1 O2 . 1.9177(13) y
Ga1 O1 . 1.9201(13) y
Ga1 O3 . 1.9331(13) y
Ga1 N1 . 2.0500(16) y
Ga1 N2 . 2.0700(16) y
Ga1 N3 . 2.0923(16) y
O1 C26 . 1.314(2) ?
O2 C19 . 1.315(2) ?
O3 C12 . 1.318(2) ?
N1 C20 . 1.290(2) ?
N1 C1 . 1.470(2) ?
N2 C13 . 1.287(2) ?
N2 C2 . 1.469(2) ?
N3 C6 . 1.286(2) ?
N3 C3 . 1.471(2) ?
C1 C4 . 1.547(3) ?
C1 H1A . 0.9900 ?
C1 H1B . 0.9900 ?
C2 C4 . 1.541(3) ?
C2 H2A . 0.9900 ?
C2 H2B . 0.9900 ?
C3 C4 . 1.534(3) ?
C3 H3A . 0.9900 ?
C3 H3B . 0.9900 ?
C4 C5 . 1.523(3) ?
C5 H5A . 0.9800 ?
C5 H5B . 0.9800 ?
C5 H5C . 0.9800 ?
C6 C7 . 1.442(3) ?
C6 H6 . 0.9500 ?
C7 C8 . 1.406(3) ?
C7 C12 . 1.423(3) ?
C8 C9 . 1.376(3) ?
C8 H8 . 0.9500 ?
C9 C10 . 1.396(3) ?
C9 H9 . 0.9500 ?
C10 C11 . 1.378(3) ?
C10 H10 . 0.9500 ?
C11 C12 . 1.412(3) ?
C11 H11 . 0.9500 ?
C13 C14 . 1.442(3) ?
C13 H13 . 0.9500 ?
C14 C15 . 1.403(3) ?
C14 C19 . 1.423(3) ?
C15 C16 . 1.375(3) ?
C15 H15 . 0.9500 ?
C16 C17 . 1.393(3) ?
C16 H16 . 0.9500 ?
C17 C18 . 1.378(3) ?
C17 H17 . 0.9500 ?
C18 C19 . 1.408(3) ?
C18 H18 . 0.9500 ?
C20 C21 . 1.442(3) ?
C20 H20 . 0.9500 ?
C21 C22 . 1.412(3) ?
C21 C26 . 1.420(3) ?
C22 C23 . 1.379(3) ?
C22 H22 . 0.9500 ?
C23 C24 . 1.393(3) ?
C23 H23 . 0.9500 ?
C24 C25 . 1.377(3) ?
C24 H24 . 0.9500 ?
C25 C26 . 1.411(3) ?
C25 H25 . 0.9500 ?
N4 C27 . 1.325(3) ?
N4 C31 . 1.334(3) ?
C27 C28 . 1.384(3) ?
C27 H27 . 0.9500 ?
C28 C29 . 1.368(4) ?
C28 H28 . 0.9500 ?
C31 C30 . 1.377(3) ?
C31 H31 . 0.9500 ?
C30 C29 . 1.374(4) ?
C30 H30 . 0.9500 ?
C29 H29 . 0.9500 ?

loop_
_geom_hbond_atom_site_label_D
_geom_hbond_atom_site_label_H
_geom_hbond_atom_site_label_A
_geom_hbond_site_symmetry_A
_geom_hbond_distance_DH
_geom_hbond_distance_HA
_geom_hbond_distance_DA
_geom_hbond_angle_DHA
_geom_hbond_publ_flag
C15 H15 O1 3_655 0.95 2.96 3.540(2) 120.6 yes
C16 H16 O1 3_655 0.95 2.83 3.462(2) 125.0 yes
C20 H20 O1 4_566 0.95 2.78 3.552(2) 138.9 yes
C22 H22 O1 4_566 0.95 2.70 3.391(2) 129.8 yes
C20 H20 O3 4_566 0.95 2.36 3.233(2) 153.0 yes
C8 H8 O2 3_755 0.95 2.58 3.502(2) 163.8 yes
C22 H22 O2 4_566 0.95 2.87 3.812(2) 171.9 yes

loop_
_geom_torsion_atom_site_label_1
_geom_torsion_atom_site_label_2
_geom_torsion_atom_site_label_3
_geom_torsion_atom_site_label_4
_geom_torsion_site_symmetry_1
_geom_torsion_site_symmetry_2
_geom_torsion_site_symmetry_3
_geom_torsion_site_symmetry_4
_geom_torsion
_geom_torsion_publ_flag
C20 N1 C1 C4 . . . . 143.42(16) ?
Ga1 N1 C1 C4 . . . . -37.03(19) ?
C13 N2 C2 C4 . . . . 139.46(17) ?
Ga1 N2 C2 C4 . . . . -40.07(19) ?
C6 N3 C3 C4 . . . . 155.81(17) ?
Ga1 N3 C3 C4 . . . . -31.1(2) ?
N3 C3 C4 C5 . . . . -161.58(15) ?
N3 C3 C4 C2 . . . . 78.64(19) ?
N3 C3 C4 C1 . . . . -43.0(2) ?
N2 C2 C4 C5 . . . . -157.84(15) ?
N2 C2 C4 C3 . . . . -38.5(2) ?
N2 C2 C4 C1 . . . . 82.69(19) ?
N1 C1 C4 C5 . . . . -157.85(15) ?
N1 C1 C4 C3 . . . . 83.63(18) ?
N1 C1 C4 C2 . . . . -37.9(2) ?
C3 N3 C6 C7 . . . . -174.51(18) ?
Ga1 N3 C6 C7 . . . . 12.6(3) ?
N3 C6 C7 C8 . . . . -170.91(19) ?
N3 C6 C7 C12 . . . . 13.3(3) ?
C12 C7 C8 C9 . . . . -0.5(3) ?
C6 C7 C8 C9 . . . . -176.32(19) ?
C7 C8 C9 C10 . . . . 1.4(3) ?
C8 C9 C10 C11 . . . . -0.6(3) ?
C9 C10 C11 C12 . . . . -1.1(3) ?
Ga1 O3 C12 C11 . . . . 148.16(14) ?
Ga1 O3 C12 C7 . . . . -34.2(2) ?
C10 C11 C12 O3 . . . . 179.70(17) ?
C10 C11 C12 C7 . . . . 2.0(3) ?
C8 C7 C12 O3 . . . . -178.84(17) ?
C6 C7 C12 O3 . . . . -3.2(3) ?
C8 C7 C12 C11 . . . . -1.2(3) ?
C6 C7 C12 C11 . . . . 174.44(17) ?
C2 N2 C13 C14 . . . . -177.24(17) ?
Ga1 N2 C13 C14 . . . . 2.2(3) ?
N2 C13 C14 C15 . . . . -171.93(17) ?
N2 C13 C14 C19 . . . . 8.7(3) ?
C19 C14 C15 C16 . . . . -1.8(3) ?
C13 C14 C15 C16 . . . . 178.80(18) ?
C14 C15 C16 C17 . . . . -0.3(3) ?
C15 C16 C17 C18 . . . . 1.5(3) ?
C16 C17 C18 C19 . . . . -0.5(3) ?
Ga1 O2 C19 C18 . . . . 153.46(14) ?
Ga1 O2 C19 C14 . . . . -29.1(2) ?
C17 C18 C19 O2 . . . . 175.99(18) ?
C17 C18 C19 C14 . . . . -1.6(3) ?
C15 C14 C19 O2 . . . . -174.77(17) ?
C13 C14 C19 O2 . . . . 4.6(3) ?
C15 C14 C19 C18 . . . . 2.7(3) ?
C13 C14 C19 C18 . . . . -177.91(17) ?
C1 N1 C20 C21 . . . . -171.93(17) ?
Ga1 N1 C20 C21 . . . . 8.6(3) ?
N1 C20 C21 C22 . . . . -175.78(17) ?
N1 C20 C21 C26 . . . . 12.3(3) ?
C26 C21 C22 C23 . . . . 0.5(3) ?
C20 C21 C22 C23 . . . . -171.58(17) ?
C21 C22 C23 C24 . . . . 1.7(3) ?
C22 C23 C24 C25 . . . . -2.0(3) ?
C23 C24 C25 C26 . . . . -0.1(3) ?
Ga1 O1 C26 C25 . . . . 165.16(13) ?
Ga1 O1 C26 C21 . . . . -16.8(2) ?
C24 C25 C26 O1 . . . . -179.51(17) ?
C24 C25 C26 C21 . . . . 2.3(3) ?
C22 C21 C26 O1 . . . . 179.38(16) ?
C20 C21 C26 O1 . . . . -8.9(3) ?
C22 C21 C26 C25 . . . . -2.5(3) ?
C20 C21 C26 C25 . . . . 169.20(17) ?
C31 N4 C27 C28 . . . . -0.1(4) ?
N4 C27 C28 C29 . . . . -0.8(4) ?
C27 N4 C31 C30 . . . . 1.4(4) ?
N4 C31 C30 C29 . . . . -1.7(4) ?
C27 C28 C29 C30 . . . . 0.5(4) ?
C31 C30 C29 C28 . . . . 0.7(4) ?

_cod_database_fobs_code 2243335
